data_8000156
loop_
_publ_author_name
'Tsunobuchi, Yoshihide'
'Hashimoto, Kazuhito'
'Shiro, Motoo'
'Hozumi, Toshiya'
'Ohkoshi, Shin-ichi'

_publ_section_title
;
 Porous Magnets Based on Copper--Octacyanotungsten Containing
 Noncoordinated Alcohol Molecules
;
_journal_issue 12
_journal_name_full 'Chemistry Letters'
_journal_page_first 1464
_journal_paper_doi 10.1246/cl.2007.1464
_journal_volume 36
_journal_year 2007
_chemical_formula_moiety 'C28 H28 Cu3 N20 O6 W2 '
_chemical_formula_sum 'C28 H28 Cu3 N20 O6 W2'
_chemical_formula_weight 1299.00
_space_group_IT_number 12
_symmetry_cell_setting monoclinic
_symmetry_Int_Tables_number 12
_symmetry_space_group_name_Hall '-C 2y'
_symmetry_space_group_name_H-M 'C 1 2/m 1'
_cell_angle_alpha 90.0000
_cell_angle_beta 108.695(2)
_cell_angle_gamma 90.0000
_cell_formula_units_Z 4
_cell_length_a 26.7378(19)
_cell_length_b 14.7776(9)
_cell_length_c 11.5160(8)
_cell_measurement_reflns_used 17224
_cell_measurement_temperature 293(1)
_cell_measurement_theta_max 27.5
_cell_measurement_theta_min 3.2
_cell_volume 4310.1(5)
_computing_cell_refinement PROCESS-AUTO
_computing_data_collection PROCESS-AUTO
_computing_data_reduction CrystalStructure
_computing_publication_material 'CrystalStructure 3.8'
_computing_structure_refinement SHELXL
_computing_structure_solution SHELXS97
_diffrn_detector_area_resol_mean 10.00
_diffrn_measured_fraction_theta_full 0.998
_diffrn_measured_fraction_theta_max 0.998
_diffrn_measurement_device_type 'Rigaku RAXIS-RAPID'
_diffrn_measurement_method \w
_diffrn_radiation_type 'Mo K\a'
_diffrn_radiation_wavelength 0.71075
_diffrn_reflns_av_R_equivalents 0.052
_diffrn_reflns_limit_h_max 34
_diffrn_reflns_limit_h_min -34
_diffrn_reflns_limit_k_max 19
_diffrn_reflns_limit_k_min -17
_diffrn_reflns_limit_l_max 14
_diffrn_reflns_limit_l_min -14
_diffrn_reflns_number 21389
_diffrn_reflns_theta_full 27.46
_diffrn_reflns_theta_max 27.46
_exptl_absorpt_coefficient_mu 6.843
_exptl_absorpt_correction_T_max 0.710
_exptl_absorpt_correction_T_min 0.429
_exptl_absorpt_correction_type multi-scan
_exptl_absorpt_process_details
;
    Higashi, T. (1995). Program for Absorption Correction.
    Rigaku Corporation, Tokyo, Japan.
;
_exptl_crystal_colour yellow
_exptl_crystal_density_diffrn 2.002
_exptl_crystal_density_method 'not measured'
_exptl_crystal_description platelet
_exptl_crystal_F_000 2476.00
_exptl_crystal_size_max 0.21
_exptl_crystal_size_mid 0.16
_exptl_crystal_size_min 0.05
_refine_diff_density_max 6.41
_refine_diff_density_min -1.01
_refine_ls_extinction_method none
_refine_ls_goodness_of_fit_ref 1.130
_refine_ls_hydrogen_treatment refall
_refine_ls_number_parameters 304
_refine_ls_number_reflns 5114
_refine_ls_R_factor_gt 0.0343
_refine_ls_shift/su_max 0.0020
_refine_ls_structure_factor_coef Fsqd
_refine_ls_weighting_details 'w = 1/[\s^2^(Fo^2^)+(0.0499P)^2^+5.1880P] where P=(Fo^2^+2Fc^2^)/3'
_refine_ls_weighting_scheme calc
_refine_ls_wR_factor_ref 0.0823
_reflns_number_gt 4869
_reflns_number_total 5114
_reflns_threshold_expression F^2^>2.0\s(F^2^)
_cod_data_source_file 36-1464sup1.cif
_cod_data_source_block '_CuWprm-1-BuOH'
_cod_original_formula_sum 'C28 H28 Cu3 N20 O6 W2 '
_cod_database_code 8000156

loop_
_symmetry_equiv_pos_site_id
_symmetry_equiv_pos_as_xyz
1 +X,+Y,+Z
2 -X,+Y,-Z
3 -X,-Y,-Z
4 +X,-Y,+Z
5 1/2+X,1/2+Y,+Z
6 1/2-X,1/2+Y,-Z
7 1/2-X,1/2-Y,-Z
8 1/2+X,1/2-Y,+Z

loop_
_atom_site_label
_atom_site_type_symbol
_atom_site_fract_x
_atom_site_fract_y
_atom_site_fract_z
_atom_site_U_iso_or_equiv
_atom_site_adp_type
_atom_site_occupancy
_atom_site_symmetry_multiplicity
_atom_site_calc_flag
_atom_site_refinement_flags
W(1) W 0.349480(7) 1.0000 0.801521(15) 0.01527(6) Uani 1.00 2 d S
W(2) W 0.361582(7) 0.5000 0.859801(15) 0.01547(6) Uani 1.00 2 d S
Cu(1A) Cu 0.2500 0.7500 0.5000 0.01988(13) Uani 1.00 2 d S
Cu(1B) Cu 0.2500 0.7500 1.0000 0.01967(13) Uani 1.00 2 d S
Cu(2) Cu 0.5000 0.76420(4) 1.0000 0.0469(2) Uani 1.00 2 d S
O(1) O 0.5252(2) 0.7563(4) 0.8118(5) 0.110(2) Uani 1.00 1 d .
O(2) O 0.5007(5) 0.6296(10) 0.6230(10) 0.313(9) Uani 1.00 1 d .
O(3) O 0.4722(9) 0.8194(15) 0.5774(18) 0.214(9) Uani 0.50 1 d P
O(4) O 0.1826(6) 0.5000 0.6637(16) 0.233(7) Uani 1.00 2 d S
N(1) N 0.30307(12) 0.8374(2) 0.6003(2) 0.0257(6) Uani 1.00 1 d .
N(2) N 0.4274(3) 1.0000 0.6301(7) 0.0670(19) Uani 1.00 2 d S
N(3) N 0.44654(13) 0.8585(2) 0.9291(3) 0.0394(8) Uani 1.00 1 d .
N(4) N 0.31315(14) 0.8525(2) 0.9745(3) 0.0331(7) Uani 1.00 1 d .
N(5) N 0.2187(2) 1.0000 0.7137(6) 0.0500(14) Uani 1.00 2 d S
N(6) N 0.44551(14) 0.6700(2) 0.9379(3) 0.0381(8) Uani 1.00 1 d .
N(7) N 0.4304(4) 0.5000 0.6686(8) 0.083(2) Uani 1.00 2 d S
N(8) N 0.29871(14) 0.6362(2) 0.6325(3) 0.0336(7) Uani 1.00 1 d .
N(9) N 0.28895(12) 0.6469(2) 0.9527(2) 0.0245(6) Uani 1.00 1 d .
N(10) N 0.4109(3) 0.5000 1.1611(5) 0.0662(18) Uani 1.00 2 d S
N(11) N 0.20632(12) 0.7700(2) 0.6154(2) 0.0235(5) Uani 1.00 1 d .
N(12) N 0.20606(12) 0.7686(2) 0.8202(2) 0.0230(5) Uani 1.00 1 d .
C(1) C 0.32158(14) 0.8921(2) 0.6700(3) 0.0225(6) Uani 1.00 1 d .
C(2) C 0.4002(2) 1.0000 0.6881(6) 0.0341(13) Uani 1.00 2 d S
C(3) C 0.41351(14) 0.9085(2) 0.8860(3) 0.0272(7) Uani 1.00 1 d .
C(4) C 0.32632(14) 0.9062(2) 0.9188(3) 0.0244(6) Uani 1.00 1 d .
C(5) C 0.2639(2) 1.0000 0.7440(5) 0.0268(10) Uani 1.00 2 d S
C(6) C 0.41593(14) 0.6126(2) 0.9105(3) 0.0276(7) Uani 1.00 1 d .
C(7) C 0.4071(3) 0.5000 0.7349(7) 0.0402(14) Uani 1.00 2 d S
C(8) C 0.32043(15) 0.5889(2) 0.7114(3) 0.0245(7) Uani 1.00 1 d .
C(9) C 0.31293(14) 0.5933(2) 0.9222(2) 0.0209(6) Uani 1.00 1 d .
C(10) C 0.3945(2) 0.5000 1.0584(5) 0.0326(11) Uani 1.00 2 d S
C(11) C 0.15501(17) 0.7884(3) 0.5777(3) 0.0433(10) Uani 1.00 1 d .
C(12) C 0.12723(19) 0.7966(4) 0.6595(4) 0.0592(15) Uani 1.00 1 d .
C(13) C 0.15458(17) 0.7862(3) 0.7819(3) 0.0409(10) Uani 1.00 1 d .
C(14) C 0.22976(14) 0.7622(2) 0.7354(2) 0.0204(6) Uani 1.00 1 d .
C(15) C 0.1413(6) 0.5383(10) 0.6967(17) 0.102(5) Uani 0.50 1 d P
C(16) C 0.0982(7) 0.5000 0.7296(18) 0.192(10) Uani 1.00 2 d S
C(17) C 0.0521(10) 0.5000 0.764(2) 0.31(2) Uani 1.00 2 d S
C(18) C 0.0292(6) 0.5854(8) 0.6828(14) 0.082(4) Uani 0.50 1 d P
H(1) H 0.1374 0.7959 0.4944 0.052 Uiso 1.00 1 c R
H(2) H 0.0912 0.8088 0.6327 0.071 Uiso 1.00 1 c R
H(3) H 0.1368 0.7916 0.8390 0.049 Uiso 1.00 1 c R
H(4) H 0.2659 0.7513 0.7624 0.024 Uiso 1.00 1 c R

loop_
_atom_site_aniso_label
_atom_site_aniso_U_11
_atom_site_aniso_U_22
_atom_site_aniso_U_33
_atom_site_aniso_U_12
_atom_site_aniso_U_13
_atom_site_aniso_U_23
W(1) 0.01657(11) 0.01153(11) 0.01690(11) 0.0000 0.00425(8) 0.0000
W(2) 0.01771(12) 0.01061(11) 0.01886(11) 0.0000 0.00696(8) 0.0000
Cu(1A) 0.0263(3) 0.0207(3) 0.0138(2) -0.0053(2) 0.0081(2) -0.0052(2)
Cu(1B) 0.0284(3) 0.0184(2) 0.0153(2) 0.0071(2) 0.0112(2) 0.0011(2)
Cu(2) 0.0188(3) 0.0113(2) 0.0912(6) 0.0000 -0.0096(3) 0.0000
O(1) 0.112(5) 0.141(5) 0.088(3) 0.002(3) 0.047(3) 0.008(4)
O(2) 0.390(19) 0.386(18) 0.213(10) -0.282(16) 0.168(12) -0.086(11)
O(4) 0.147(12) 0.34(2) 0.197(15) 0.0000 0.040(12) 0.0000
O(3) 0.22(2) 0.21(2) 0.21(2) 0.055(17) 0.069(17) -0.018(17)
N(1) 0.0313(16) 0.0235(14) 0.0226(14) -0.0034(11) 0.0090(12) -0.0043(11)
N(2) 0.054(4) 0.102(5) 0.056(3) 0.0000 0.033(3) 0.0000
N(3) 0.0259(17) 0.0212(15) 0.062(2) 0.0018(12) 0.0010(16) 0.0067(15)
N(4) 0.0423(19) 0.0279(16) 0.0328(17) -0.0014(13) 0.0173(15) 0.0064(13)
N(5) 0.022(2) 0.055(3) 0.068(3) 0.0000 0.009(2) 0.0000
N(6) 0.0301(17) 0.0211(15) 0.056(2) -0.0046(13) 0.0029(16) 0.0007(14)
N(7) 0.098(6) 0.088(5) 0.099(6) 0.0000 0.081(5) 0.0000
N(8) 0.048(2) 0.0268(16) 0.0260(15) 0.0109(14) 0.0114(15) 0.0071(13)
N(9) 0.0322(16) 0.0224(13) 0.0211(13) 0.0066(11) 0.0115(12) 0.0015(11)
N(10) 0.083(4) 0.069(4) 0.032(3) 0.0000 -0.003(3) 0.0000
N(11) 0.0279(16) 0.0249(13) 0.0181(12) -0.0004(11) 0.0077(11) 0.0001(10)
N(12) 0.0297(16) 0.0224(12) 0.0194(12) 0.0044(11) 0.0111(11) 0.0010(10)
C(1) 0.0248(17) 0.0220(16) 0.0196(15) -0.0034(13) 0.0059(13) -0.0013(12)
C(2) 0.023(2) 0.045(3) 0.035(2) 0.0000 0.010(2) 0.0000
C(3) 0.0220(17) 0.0182(15) 0.039(2) -0.0003(13) 0.0060(15) 0.0029(14)
C(4) 0.0294(18) 0.0195(15) 0.0257(16) -0.0003(13) 0.0111(14) -0.0008(13)
C(5) 0.030(2) 0.021(2) 0.029(2) 0.0000 0.009(2) 0.0000
C(6) 0.0210(17) 0.0237(17) 0.0341(19) -0.0033(13) 0.0032(14) 0.0014(14)
C(7) 0.044(3) 0.035(3) 0.055(3) 0.0000 0.034(3) 0.0000
C(8) 0.0329(19) 0.0200(15) 0.0239(16) 0.0006(13) 0.0137(15) -0.0002(13)
C(9) 0.0280(17) 0.0180(14) 0.0180(14) 0.0019(12) 0.0093(13) -0.0001(11)
C(10) 0.040(3) 0.025(2) 0.027(2) 0.0000 0.003(2) 0.0000
C(11) 0.032(2) 0.072(3) 0.0225(18) 0.011(2) 0.0040(16) -0.0001(18)
C(12) 0.026(2) 0.115(4) 0.035(2) 0.017(2) 0.0078(19) 0.002(2)
C(13) 0.030(2) 0.071(3) 0.0268(18) 0.0076(19) 0.0151(16) -0.0019(18)
C(14) 0.0260(17) 0.0193(14) 0.0179(13) 0.0011(12) 0.0098(12) -0.0004(12)
C(15) 0.095(12) 0.102(12) 0.112(13) -0.007(8) 0.038(10) -0.009(9)
C(16) 0.118(14) 0.35(3) 0.117(13) 0.0000 0.048(11) 0.0000
C(17) 0.25(3) 0.58(6) 0.103(15) 0.0000 0.071(19) 0.0000
C(18) 0.088(10) 0.066(7) 0.101(10) -0.020(7) 0.045(9) -0.032(7)

loop_
_atom_type_symbol
_atom_type_description
_atom_type_scat_dispersion_real
_atom_type_scat_dispersion_imag
_atom_type_scat_source
C C 0.003 0.002
;
International Tables for Crystallography
(1992, Vol. C, Tables 4.2.6.8 and 6.1.1.4)
;
H H 0.000 0.000
;
International Tables for Crystallography
(1992, Vol. C, Table 6.1.1.4)
;
Cu Cu 0.320 1.265
;
International Tables for Crystallography
(1992, Vol. C, Tables 4.2.6.8 and 6.1.1.4)
;
W W -0.849 6.872
;
International Tables for Crystallography
(1992, Vol. C, Tables 4.2.6.8 and 6.1.1.4)
;
N N 0.006 0.003
;
International Tables for Crystallography
(1992, Vol. C, Tables 4.2.6.8 and 6.1.1.4)
;
O O 0.011 0.006
;
International Tables for Crystallography
(1992, Vol. C, Tables 4.2.6.8 and 6.1.1.4)
;

loop_
_geom_angle_atom_site_label_1
_geom_angle_atom_site_label_2
_geom_angle_atom_site_label_3
_geom_angle
_geom_angle_publ_flag
_geom_angle_site_symmetry_1
_geom_angle_site_symmetry_3
C(1) W(1) C(1) 95.13(12) yes . 4_575
C(1) W(1) C(2) 73.70(13) yes . .
C(1) W(1) C(3) 84.21(12) yes . .
C(1) W(1) C(3) 145.66(15) yes . 4_575
C(1) W(1) C(4) 81.99(13) yes . .
C(1) W(1) C(4) 143.92(14) yes . 4_575
C(1) W(1) C(5) 72.09(14) yes . .
C(1) W(1) C(2) 73.70(13) yes 4_575 .
C(1) W(1) C(3) 145.66(15) yes 4_575 .
C(1) W(1) C(3) 84.21(12) yes 4_575 4_575
C(1) W(1) C(4) 143.92(14) yes 4_575 .
C(1) W(1) C(4) 81.99(13) yes 4_575 4_575
C(1) W(1) C(5) 72.09(14) yes 4_575 .
C(2) W(1) C(3) 73.21(15) yes . .
C(2) W(1) C(3) 73.21(15) yes . 4_575
C(2) W(1) C(4) 137.58(10) yes . .
C(2) W(1) C(4) 137.58(10) yes . 4_575
C(2) W(1) C(5) 128.3(2) yes . .
C(3) W(1) C(3) 77.77(12) yes . 4_575
C(3) W(1) C(4) 70.15(14) yes . .
C(3) W(1) C(4) 117.80(13) yes . 4_575
C(3) W(1) C(5) 138.27(11) yes . .
C(3) W(1) C(4) 117.80(13) yes 4_575 .
C(3) W(1) C(4) 70.15(14) yes 4_575 4_575
C(3) W(1) C(5) 138.27(11) yes 4_575 .
C(4) W(1) C(4) 79.88(14) yes . 4_575
C(4) W(1) C(5) 72.85(14) yes . .
C(4) W(1) C(5) 72.85(14) yes 4_575 .
C(6) W(2) C(6) 100.61(13) yes . 4_565
C(6) W(2) C(7) 72.96(15) yes . .
C(6) W(2) C(8) 82.71(12) yes . .
C(6) W(2) C(8) 144.16(16) yes . 4_565
C(6) W(2) C(9) 81.02(14) yes . .
C(6) W(2) C(9) 145.23(14) yes . 4_565
C(6) W(2) C(10) 72.85(14) yes . .
C(6) W(2) C(7) 72.96(15) yes 4_565 .
C(6) W(2) C(8) 144.16(16) yes 4_565 .
C(6) W(2) C(8) 82.71(12) yes 4_565 4_565
C(6) W(2) C(9) 145.23(14) yes 4_565 .
C(6) W(2) C(9) 81.02(14) yes 4_565 4_565
C(6) W(2) C(10) 72.85(14) yes 4_565 .
C(7) W(2) C(8) 74.08(17) yes . .
C(7) W(2) C(8) 74.08(17) yes . 4_565
C(7) W(2) C(9) 138.22(10) yes . .
C(7) W(2) C(9) 138.22(10) yes . 4_565
C(7) W(2) C(10) 125.2(2) yes . .
C(8) W(2) C(8) 75.08(12) yes . 4_565
C(8) W(2) C(9) 70.60(13) yes . .
C(8) W(2) C(9) 116.22(13) yes . 4_565
C(8) W(2) C(10) 140.00(10) yes . .
C(8) W(2) C(9) 116.22(13) yes 4_565 .
C(8) W(2) C(9) 70.60(13) yes 4_565 4_565
C(8) W(2) C(10) 140.00(10) yes 4_565 .
C(9) W(2) C(9) 78.86(13) yes . 4_565
C(9) W(2) C(10) 74.61(13) yes . .
C(9) W(2) C(10) 74.61(13) yes 4_565 .
N(1) Cu(1A) N(1) 180.00(18) yes . 7_566
N(1) Cu(1A) N(8) 86.81(11) yes . .
N(1) Cu(1A) N(8) 93.19(11) yes . 7_566
N(1) Cu(1A) N(11) 88.77(13) yes . .
N(1) Cu(1A) N(11) 91.23(13) yes . 7_566
N(1) Cu(1A) N(8) 93.19(11) yes 7_566 .
N(1) Cu(1A) N(8) 86.81(11) yes 7_566 7_566
N(1) Cu(1A) N(11) 91.23(13) yes 7_566 .
N(1) Cu(1A) N(11) 88.77(13) yes 7_566 7_566
N(8) Cu(1A) N(8) 180.00(17) yes . 7_566
N(8) Cu(1A) N(11) 89.70(12) yes . .
N(8) Cu(1A) N(11) 90.30(12) yes . 7_566
N(8) Cu(1A) N(11) 90.30(12) yes 7_566 .
N(8) Cu(1A) N(11) 89.70(12) yes 7_566 7_566
N(11) Cu(1A) N(11) 180.00 yes . 7_566
N(4) Cu(1B) N(4) 180.00 yes . 7_567
N(4) Cu(1B) N(9) 89.97(12) yes . .
N(4) Cu(1B) N(9) 90.03(12) yes . 7_567
N(4) Cu(1B) N(12) 89.41(11) yes . .
N(4) Cu(1B) N(12) 90.59(11) yes . 7_567
N(4) Cu(1B) N(9) 90.03(12) yes 7_567 .
N(4) Cu(1B) N(9) 89.97(12) yes 7_567 7_567
N(4) Cu(1B) N(12) 90.59(11) yes 7_567 .
N(4) Cu(1B) N(12) 89.41(11) yes 7_567 7_567
N(9) Cu(1B) N(9) 180.00(17) yes . 7_567
N(9) Cu(1B) N(12) 90.39(11) yes . .
N(9) Cu(1B) N(12) 89.61(11) yes . 7_567
N(9) Cu(1B) N(12) 89.61(11) yes 7_567 .
N(9) Cu(1B) N(12) 90.39(11) yes 7_567 7_567
N(12) Cu(1B) N(12) 180.00(18) yes . 7_567
O(1) Cu(2) O(1) 174.6(2) yes . 2_657
O(1) Cu(2) N(3) 92.04(19) yes . .
O(1) Cu(2) N(3) 91.76(19) yes . 2_657
O(1) Cu(2) N(6) 91.50(19) yes . .
O(1) Cu(2) N(6) 84.70(19) yes . 2_657
O(1) Cu(2) N(3) 91.76(19) yes 2_657 .
O(1) Cu(2) N(3) 92.04(19) yes 2_657 2_657
O(1) Cu(2) N(6) 84.70(19) yes 2_657 .
O(1) Cu(2) N(6) 91.50(19) yes 2_657 2_657
N(3) Cu(2) N(3) 90.26(13) yes . 2_657
N(3) Cu(2) N(6) 89.77(13) yes . .
N(3) Cu(2) N(6) 176.74(18) yes . 2_657
N(3) Cu(2) N(6) 176.74(18) yes 2_657 .
N(3) Cu(2) N(6) 89.77(13) yes 2_657 2_657
N(6) Cu(2) N(6) 90.39(13) yes . 2_657
C(15) O(4) C(15) 47.8(11) yes . 4_565
Cu(1A) N(1) C(1) 160.1(3) yes . .
Cu(2) N(3) C(3) 175.7(3) yes . .
Cu(1B) N(4) C(4) 151.3(2) yes . .
Cu(2) N(6) C(6) 174.8(3) yes . .
Cu(1A) N(8) C(8) 168.8(3) yes . .
Cu(1B) N(9) C(9) 174.8(3) yes . .
Cu(1A) N(11) C(11) 124.1(2) yes . .
Cu(1A) N(11) C(14) 119.0(2) yes . .
C(11) N(11) C(14) 116.9(3) yes . .
Cu(1B) N(12) C(13) 124.0(2) yes . .
Cu(1B) N(12) C(14) 118.7(2) yes . .
C(13) N(12) C(14) 117.2(3) yes . .
W(1) C(1) N(1) 174.7(3) yes . .
W(1) C(2) N(2) 179.0(5) yes . .
W(1) C(3) N(3) 178.3(3) yes . .
W(1) C(4) N(4) 175.5(3) yes . .
W(1) C(5) N(5) 180.0(5) yes . .
W(2) C(6) N(6) 178.1(3) yes . .
W(2) C(7) N(7) 179.3(6) yes . .
W(2) C(8) N(8) 179.8(2) yes . .
W(2) C(9) N(9) 175.5(3) yes . .
W(2) C(10) N(10) 179.2(6) yes . .
N(11) C(11) C(12) 121.4(3) yes . .
C(11) C(12) C(13) 117.7(4) yes . .
N(12) C(13) C(12) 121.1(4) yes . .
N(11) C(14) N(12) 125.6(3) yes . .
O(4) C(15) C(15) 66.1(14) yes . 4_565
O(4) C(15) C(16) 133.0(12) yes . .
C(15) C(15) C(16) 66.9(14) yes 4_565 .
C(15) C(16) C(15) 46.2(11) yes . 4_565
C(15) C(16) C(17) 156.9(7) yes . .
C(15) C(16) C(17) 156.9(7) yes 4_565 .
C(16) C(17) C(18) 92.4(14) yes . .
C(16) C(17) C(18) 92.4(14) yes . 4_565
C(18) C(17) C(18) 106.7(13) yes . 4_565
N(11) C(11) H(1) 119.3 no . .
C(12) C(11) H(1) 119.3 no . .
C(11) C(12) H(2) 121.1 no . .
C(13) C(12) H(2) 121.1 no . .
N(12) C(13) H(3) 119.4 no . .
C(12) C(13) H(3) 119.4 no . .
N(11) C(14) H(4) 117.2 no . .
N(12) C(14) H(4) 117.2 no . .

loop_
_geom_bond_atom_site_label_1
_geom_bond_atom_site_label_2
_geom_bond_distance
_geom_bond_publ_flag
_geom_bond_site_symmetry_2
W(1) C(1) 2.161(3) yes .
W(1) C(1) 2.161(3) yes 4_575
W(1) C(2) 2.163(7) yes .
W(1) C(3) 2.153(3) yes .
W(1) C(3) 2.153(3) yes 4_575
W(1) C(4) 2.160(3) yes .
W(1) C(4) 2.160(3) yes 4_575
W(1) C(5) 2.169(5) yes .
W(2) C(6) 2.163(3) yes .
W(2) C(6) 2.163(3) yes 4_565
W(2) C(7) 2.162(9) yes .
W(2) C(8) 2.157(3) yes .
W(2) C(8) 2.157(3) yes 4_565
W(2) C(9) 2.170(3) yes .
W(2) C(9) 2.170(3) yes 4_565
W(2) C(10) 2.171(5) yes .
Cu(1A) N(1) 1.991(2) yes .
Cu(1A) N(1) 1.991(2) yes 7_566
Cu(1A) N(8) 2.362(3) yes .
Cu(1A) N(8) 2.362(3) yes 7_566
Cu(1A) N(11) 2.052(3) yes .
Cu(1A) N(11) 2.052(3) yes 7_566
Cu(1B) N(4) 2.356(3) yes .
Cu(1B) N(4) 2.356(3) yes 7_567
Cu(1B) N(9) 2.016(3) yes .
Cu(1B) N(9) 2.016(3) yes 7_567
Cu(1B) N(12) 2.046(2) yes .
Cu(1B) N(12) 2.046(2) yes 7_567
Cu(2) O(1) 2.470(7) yes .
Cu(2) O(1) 2.470(7) yes 2_657
Cu(2) N(3) 1.976(3) yes .
Cu(2) N(3) 1.976(3) yes 2_657
Cu(2) N(6) 1.976(3) yes .
Cu(2) N(6) 1.976(3) yes 2_657
O(4) C(15) 1.40(2) yes .
O(4) C(15) 1.40(2) yes 4_565
N(1) C(1) 1.135(4) yes .
N(2) C(2) 1.134(11) yes .
N(3) C(3) 1.136(4) yes .
N(4) C(4) 1.145(5) yes .
N(5) C(5) 1.145(7) yes .
N(6) C(6) 1.132(4) yes .
N(7) C(7) 1.130(14) yes .
N(8) C(8) 1.145(4) yes .
N(9) C(9) 1.143(4) yes .
N(10) C(10) 1.122(7) yes .
N(11) C(11) 1.328(5) yes .
N(11) C(14) 1.327(3) yes .
N(12) C(13) 1.330(5) yes .
N(12) C(14) 1.327(5) yes .
C(11) C(12) 1.379(7) yes .
C(12) C(13) 1.373(5) yes .
C(15) C(15) 1.13(2) yes 4_565
C(15) C(16) 1.44(2) yes .
C(16) C(17) 1.41(3) yes .
C(17) C(18) 1.574(18) yes .
C(17) C(18) 1.574(18) yes 4_565
C(11) H(1) 0.930 no .
C(12) H(2) 0.930 no .
C(13) H(3) 0.930 no .
C(14) H(4) 0.930 no .

loop_
_geom_contact_atom_site_label_1
_geom_contact_atom_site_label_2
_geom_contact_distance
_geom_contact_site_symmetry_2
O(1) O(2) 2.784(14) .
O(1) O(3) 2.78(2) .
O(1) C(18) 2.790(15) 8_565
O(2) O(1) 2.784(14) .
O(2) O(2) 2.822(18) 2_656
O(2) O(3) 2.91(2) .
O(2) N(7) 2.847(18) .
O(2) N(10) 3.416(13) 2_657
O(2) C(12) 3.451(16) 8_565
O(3) O(1) 2.78(2) .
O(3) O(2) 2.91(2) .
O(3) O(3) 2.66(3) 2_656
O(3) N(2) 3.06(2) .
O(3) C(12) 3.58(2) 7_566
O(3) C(18) 3.30(2) 7_566
O(3) C(18) 2.14(2) 8_565
N(2) O(3) 3.06(2) .
N(2) O(3) 3.06(2) 4_575
N(2) C(17) 3.19(2) 5_555
N(2) C(18) 2.883(16) 5_555
N(2) C(18) 2.883(16) 8_565
N(7) O(2) 2.847(18) .
N(7) O(2) 2.847(18) 4_565
N(10) O(2) 3.416(13) 2_657
N(10) O(2) 3.416(13) 3_667
C(12) O(2) 3.451(16) 8_465
C(12) O(3) 3.58(2) 7_566
C(17) N(2) 3.19(2) 5_445
C(18) O(1) 2.790(15) 8_465
C(18) O(3) 3.30(2) 7_566
C(18) O(3) 2.14(2) 8_465
C(18) N(2) 2.883(16) 5_445
O(1) H(2) 3.260 8_565
O(1) H(3) 2.983 8_565
O(2) H(2) 3.301 7_566
O(2) H(2) 2.555 8_565
O(3) H(1) 3.260 7_566
O(3) H(2) 3.112 7_566
O(3) H(2) 3.581 8_565
N(10) H(3) 3.333 6_547
C(10) H(3) 3.495 6_547
H(1) O(3) 3.260 7_566
H(2) O(1) 3.260 8_465
H(2) O(2) 3.301 7_566
H(2) O(2) 2.555 8_465
H(2) O(3) 3.112 7_566
H(2) O(3) 3.581 8_465
H(3) O(1) 2.983 8_465
H(3) N(10) 3.333 6_557
H(3) C(10) 3.495 6_557

loop_
_geom_torsion_atom_site_label_1
_geom_torsion_atom_site_label_2
_geom_torsion_atom_site_label_3
_geom_torsion_atom_site_label_4
_geom_torsion
_geom_torsion_site_symmetry_1
_geom_torsion_site_symmetry_3
_geom_torsion_site_symmetry_4
C(1) W(1) C(1) N(1) 68(3) . 4_575 4_575
C(1) W(1) C(1) N(1) -68(3) 4_575 . .
C(1) W(1) C(2) N(2) -129.74(9) . . .
C(2) W(1) C(1) N(1) -140(3) . . .
C(1) W(1) C(3) N(3) -22(13) . . .
C(3) W(1) C(1) N(1) 146(3) . . .
C(1) W(1) C(3) N(3) 113(13) . 4_575 4_575
C(3) W(1) C(1) N(1) -156(3) 4_575 . .
C(1) W(1) C(4) N(4) 2(2) . . .
C(4) W(1) C(1) N(1) 75(3) . . .
C(1) W(1) C(4) N(4) -90(4) . 4_575 4_575
C(4) W(1) C(1) N(1) 15(3) 4_575 . .
C(1) W(1) C(5) N(5) 129(110) . . .
C(5) W(1) C(1) N(1) 1(2) . . .
C(1) W(1) C(2) N(2) 129.74(9) 4_575 . .
C(2) W(1) C(1) N(1) 140(3) . 4_575 4_575
C(1) W(1) C(3) N(3) -113(13) 4_575 . .
C(3) W(1) C(1) N(1) 156(3) . 4_575 4_575
C(1) W(1) C(3) N(3) 22(13) 4_575 4_575 4_575
C(3) W(1) C(1) N(1) -146(3) 4_575 4_575 4_575
C(1) W(1) C(4) N(4) 90(4) 4_575 . .
C(4) W(1) C(1) N(1) -15(3) . 4_575 4_575
C(1) W(1) C(4) N(4) -2(2) 4_575 4_575 4_575
C(4) W(1) C(1) N(1) -75(3) 4_575 4_575 4_575
C(1) W(1) C(5) N(5) -129(110) 4_575 . .
C(5) W(1) C(1) N(1) -1(3) . 4_575 4_575
C(2) W(1) C(3) N(3) -97(13) . . .
C(3) W(1) C(2) N(2) -40.97(9) . . .
C(2) W(1) C(3) N(3) 97(13) . 4_575 4_575
C(3) W(1) C(2) N(2) 40.97(9) 4_575 . .
C(2) W(1) C(4) N(4) -53(4) . . .
C(4) W(1) C(2) N(2) -72.11(18) . . .
C(2) W(1) C(4) N(4) 53(4) . 4_575 4_575
C(4) W(1) C(2) N(2) 72.11(18) 4_575 . .
C(3) W(1) C(3) N(3) 173(13) . 4_575 4_575
C(3) W(1) C(3) N(3) -173(13) 4_575 . .
C(3) W(1) C(4) N(4) -85(4) . . .
C(4) W(1) C(3) N(3) 62(13) . . .
C(3) W(1) C(4) N(4) 148(4) . 4_575 4_575
C(4) W(1) C(3) N(3) 128(13) 4_575 . .
C(3) W(1) C(5) N(5) 71(55) . . .
C(5) W(1) C(3) N(3) 33(13) . . .
C(3) W(1) C(4) N(4) -148(4) 4_575 . .
C(4) W(1) C(3) N(3) -128(13) . 4_575 4_575
C(3) W(1) C(4) N(4) 85(4) 4_575 4_575 4_575
C(4) W(1) C(3) N(3) -62(13) 4_575 4_575 4_575
C(3) W(1) C(5) N(5) -71(55) 4_575 . .
C(5) W(1) C(3) N(3) -33(13) . 4_575 4_575
C(4) W(1) C(4) N(4) -151(4) . 4_575 4_575
C(4) W(1) C(4) N(4) 151(4) 4_575 . .
C(4) W(1) C(5) N(5) 42(135) . . .
C(5) W(1) C(4) N(4) 76(4) . . .
C(4) W(1) C(5) N(5) -42(135) 4_575 . .
C(5) W(1) C(4) N(4) -76(4) . 4_575 4_575
C(6) W(2) C(6) N(6) -5(10) . 4_565 4_565
C(6) W(2) C(6) N(6) 5(10) 4_565 . .
C(6) W(2) C(7) N(7) -126.41(10) . . .
C(7) W(2) C(6) N(6) -63(12) . . .
C(6) W(2) C(8) N(8) 52(113) . . .
C(8) W(2) C(6) N(6) -139(12) . . .
C(6) W(2) C(8) N(8) 46(110) . 4_565 4_565
C(8) W(2) C(6) N(6) -87(12) 4_565 . .
C(6) W(2) C(9) N(9) 30(3) . . .
C(9) W(2) C(6) N(6) 150(12) . . .
C(6) W(2) C(9) N(9) -126(3) . 4_565 4_565
C(9) W(2) C(6) N(6) 94(12) 4_565 . .
C(6) W(2) C(10) N(10) 126.36(11) . . .
C(10) W(2) C(6) N(6) 73(12) . . .
C(6) W(2) C(7) N(7) 126.41(10) 4_565 . .
C(7) W(2) C(6) N(6) 63(12) . 4_565 4_565
C(6) W(2) C(8) N(8) -46(109) 4_565 . .
C(8) W(2) C(6) N(6) 87(12) . 4_565 4_565
C(6) W(2) C(8) N(8) -52(111) 4_565 4_565 4_565
C(8) W(2) C(6) N(6) 139(12) 4_565 4_565 4_565
C(6) W(2) C(9) N(9) 126(3) 4_565 . .
C(9) W(2) C(6) N(6) -94(12) . 4_565 4_565
C(6) W(2) C(9) N(9) -30(3) 4_565 4_565 4_565
C(9) W(2) C(6) N(6) -150(12) 4_565 4_565 4_565
C(6) W(2) C(10) N(10) -126.36(11) 4_565 . .
C(10) W(2) C(6) N(6) -73(12) . 4_565 4_565
C(7) W(2) C(8) N(8) -22(141) . . .
C(8) W(2) C(7) N(7) -39.31(9) . . .
C(7) W(2) C(8) N(8) 22(143) . 4_565 4_565
C(8) W(2) C(7) N(7) 39.31(9) 4_565 . .
C(7) W(2) C(9) N(9) -21(3) . . .
C(9) W(2) C(7) N(7) -72.4(2) . . .
C(7) W(2) C(9) N(9) 21(3) . 4_565 4_565
C(9) W(2) C(7) N(7) 72.4(2) 4_565 . .
C(8) W(2) C(8) N(8) 99(78) . 4_565 4_565
C(8) W(2) C(8) N(8) -99(81) 4_565 . .
C(8) W(2) C(9) N(9) -55(3) . . .
C(9) W(2) C(8) N(8) 135(109) . . .
C(8) W(2) C(9) N(9) 117(3) . 4_565 4_565
C(9) W(2) C(8) N(8) -158(154) 4_565 . .
C(8) W(2) C(10) N(10) 71.4(2) . . .
C(10) W(2) C(8) N(8) 104(80) . . .
C(8) W(2) C(9) N(9) -117(3) 4_565 . .
C(9) W(2) C(8) N(8) 158(150) . 4_565 4_565
C(8) W(2) C(9) N(9) 55(3) 4_565 4_565 4_565
C(9) W(2) C(8) N(8) -135(112) 4_565 4_565 4_565
C(8) W(2) C(10) N(10) -71.4(2) 4_565 . .
C(10) W(2) C(8) N(8) -104(77) . 4_565 4_565
C(9) W(2) C(9) N(9) 178(3) . 4_565 4_565
C(9) W(2) C(9) N(9) -178(3) 4_565 . .
C(9) W(2) C(10) N(10) 41.21(10) . . .
C(10) W(2) C(9) N(9) 105(3) . . .
C(9) W(2) C(10) N(10) -41.21(10) 4_565 . .
C(10) W(2) C(9) N(9) -105(3) . 4_565 4_565
N(1) Cu(1A) N(8) C(8) 60.5(16) . . .
N(8) Cu(1A) N(1) C(1) -103.1(8) . . .
N(1) Cu(1A) N(8) C(8) 119.5(16) . 7_566 7_566
N(8) Cu(1A) N(1) C(1) 76.9(8) 7_566 . .
N(1) Cu(1A) N(11) C(11) 130.6(3) . . .
N(1) Cu(1A) N(11) C(14) -51.2(2) . . .
N(11) Cu(1A) N(1) C(1) -13.3(8) . . .
N(1) Cu(1A) N(11) C(11) 49.4(3) . 7_566 7_566
N(1) Cu(1A) N(11) C(14) -128.8(2) . 7_566 7_566
N(11) Cu(1A) N(1) C(1) 166.7(8) 7_566 . .
N(1) Cu(1A) N(8) C(8) -119.5(16) 7_566 . .
N(8) Cu(1A) N(1) C(1) -76.9(8) . 7_566 7_566
N(1) Cu(1A) N(8) C(8) -60.5(16) 7_566 7_566 7_566
N(8) Cu(1A) N(1) C(1) 103.1(8) 7_566 7_566 7_566
N(1) Cu(1A) N(11) C(11) -49.4(3) 7_566 . .
N(1) Cu(1A) N(11) C(14) 128.8(2) 7_566 . .
N(11) Cu(1A) N(1) C(1) -166.7(8) . 7_566 7_566
N(1) Cu(1A) N(11) C(11) -130.6(3) 7_566 7_566 7_566
N(1) Cu(1A) N(11) C(14) 51.2(2) 7_566 7_566 7_566
N(11) Cu(1A) N(1) C(1) 13.3(8) 7_566 7_566 7_566
N(8) Cu(1A) N(11) C(11) -142.6(3) . . .
N(8) Cu(1A) N(11) C(14) 35.6(2) . . .
N(11) Cu(1A) N(8) C(8) -28.3(16) . . .
N(8) Cu(1A) N(11) C(11) -37.4(3) . 7_566 7_566
N(8) Cu(1A) N(11) C(14) 144.4(2) . 7_566 7_566
N(11) Cu(1A) N(8) C(8) 151.7(16) 7_566 . .
N(8) Cu(1A) N(11) C(11) 37.4(3) 7_566 . .
N(8) Cu(1A) N(11) C(14) -144.4(2) 7_566 . .
N(11) Cu(1A) N(8) C(8) -151.7(16) . 7_566 7_566
N(8) Cu(1A) N(11) C(11) 142.6(3) 7_566 7_566 7_566
N(8) Cu(1A) N(11) C(14) -35.6(2) 7_566 7_566 7_566
N(11) Cu(1A) N(8) C(8) 28.3(16) 7_566 7_566 7_566
N(4) Cu(1B) N(9) C(9) -17(2) . . .
N(9) Cu(1B) N(4) C(4) 101.3(6) . . .
N(4) Cu(1B) N(9) C(9) -163(2) . 7_567 7_567
N(9) Cu(1B) N(4) C(4) -78.7(6) 7_567 . .
N(4) Cu(1B) N(12) C(13) -131.2(3) . . .
N(4) Cu(1B) N(12) C(14) 49.3(2) . . .
N(12) Cu(1B) N(4) C(4) 10.9(6) . . .
N(4) Cu(1B) N(12) C(13) -48.8(3) . 7_567 7_567
N(4) Cu(1B) N(12) C(14) 130.7(2) . 7_567 7_567
N(12) Cu(1B) N(4) C(4) -169.1(6) 7_567 . .
N(4) Cu(1B) N(9) C(9) 163(2) 7_567 . .
N(9) Cu(1B) N(4) C(4) 78.7(6) . 7_567 7_567
N(4) Cu(1B) N(9) C(9) 17(2) 7_567 7_567 7_567
N(9) Cu(1B) N(4) C(4) -101.3(6) 7_567 7_567 7_567
N(4) Cu(1B) N(12) C(13) 48.8(3) 7_567 . .
N(4) Cu(1B) N(12) C(14) -130.7(2) 7_567 . .
N(12) Cu(1B) N(4) C(4) 169.1(6) . 7_567 7_567
N(4) Cu(1B) N(12) C(13) 131.2(3) 7_567 7_567 7_567
N(4) Cu(1B) N(12) C(14) -49.3(2) 7_567 7_567 7_567
N(12) Cu(1B) N(4) C(4) -10.9(6) 7_567 7_567 7_567
N(9) Cu(1B) N(12) C(13) 138.9(3) . . .
N(9) Cu(1B) N(12) C(14) -40.6(2) . . .
N(12) Cu(1B) N(9) C(9) 72(2) . . .
N(9) Cu(1B) N(12) C(13) 41.1(3) . 7_567 7_567
N(9) Cu(1B) N(12) C(14) -139.4(2) . 7_567 7_567
N(12) Cu(1B) N(9) C(9) -108(2) 7_567 . .
N(9) Cu(1B) N(12) C(13) -41.1(3) 7_567 . .
N(9) Cu(1B) N(12) C(14) 139.4(2) 7_567 . .
N(12) Cu(1B) N(9) C(9) 108(2) . 7_567 7_567
N(9) Cu(1B) N(12) C(13) -138.9(3) 7_567 7_567 7_567
N(9) Cu(1B) N(12) C(14) 40.6(2) 7_567 7_567 7_567
N(12) Cu(1B) N(9) C(9) -72(2) 7_567 7_567 7_567
O(1) Cu(2) N(3) C(3) 93(5) . . .
O(1) Cu(2) N(3) C(3) -83(5) . 2_657 2_657
O(1) Cu(2) N(6) C(6) 129(4) . . .
O(1) Cu(2) N(6) C(6) -47(4) . 2_657 2_657
O(1) Cu(2) N(3) C(3) -83(5) 2_657 . .
O(1) Cu(2) N(3) C(3) 93(5) 2_657 2_657 2_657
O(1) Cu(2) N(6) C(6) -47(4) 2_657 . .
O(1) Cu(2) N(6) C(6) 129(4) 2_657 2_657 2_657
N(3) Cu(2) N(3) C(3) -175(5) . 2_657 2_657
N(3) Cu(2) N(3) C(3) -175(5) 2_657 . .
N(3) Cu(2) N(6) C(6) -139(4) . . .
N(6) Cu(2) N(3) C(3) 1(3) . . .
N(3) Cu(2) N(6) C(6) -48(5) . 2_657 2_657
N(6) Cu(2) N(3) C(3) 94(6) 2_657 . .
N(3) Cu(2) N(6) C(6) -48(5) 2_657 . .
N(6) Cu(2) N(3) C(3) 94(6) . 2_657 2_657
N(3) Cu(2) N(6) C(6) -139(4) 2_657 2_657 2_657
N(6) Cu(2) N(3) C(3) 1(4) 2_657 2_657 2_657
N(6) Cu(2) N(6) C(6) 45(4) . 2_657 2_657
N(6) Cu(2) N(6) C(6) 45(4) 2_657 . .
C(15) O(4) C(15) C(16) 0.8(17) . 4_565 .
C(15) O(4) C(15) C(16) -0.8(17) 4_565 . .
Cu(1A) N(1) C(1) W(1) -22(4) . . .
Cu(2) N(3) C(3) W(1) -12(19) . . .
Cu(1B) N(4) C(4) W(1) -53(4) . . .
Cu(2) N(6) C(6) W(2) -53(15) . . .
Cu(1A) N(8) C(8) W(2) -123(97) . . .
Cu(1B) N(9) C(9) W(2) 4(5) . . .
Cu(1A) N(11) C(11) C(12) 176.6(4) . . .
Cu(1A) N(11) C(14) N(12) -176.3(2) . . .
C(11) N(11) C(14) N(12) 2.1(5) . . .
C(14) N(11) C(11) C(12) -1.6(6) . . .
Cu(1B) N(12) C(13) C(12) -179.0(4) . . .
Cu(1B) N(12) C(14) N(11) 178.0(2) . . .
C(13) N(12) C(14) N(11) -1.5(5) . . .
C(14) N(12) C(13) C(12) 0.5(6) . . .
N(11) C(11) C(12) C(13) 0.8(8) . . .
C(11) C(12) C(13) N(12) -0.2(6) . . .
O(4) C(15) C(15) C(16) -179.3(14) . 4_565 .
O(4) C(15) C(16) C(15) 0.8(17) . . 4_565
O(4) C(15) C(16) C(17) -178(3) . . .
C(15) C(15) C(16) C(17) -179(4) 4_565 . .
C(16) C(15) C(15) O(4) 179.3(14) . 4_565 .
C(15) C(16) C(17) C(18) 36(4) . . .
C(15) C(16) C(17) C(18) 143(4) . . 4_565
C(15) C(16) C(17) C(18) -143(4) 4_565 . .
C(15) C(16) C(17) C(18) -36(4) 4_565 . 4_565
